data_4060443
loop_
_publ_author_name
'M. Doux'
'L. Ricard'
'P. Le Floch'
'Y. Jean'

_publ_section_title
;
 On the regioselectivity of the addition of O2 on SPS-based Rh(I) and
 Ir(I) complexes
;
_journal_name_full Organometallics
_journal_paper_doi 10.1021/om0492045
_journal_year 2005
_chemical_formula_moiety 'C41 H57 Li N2 O P2'
_chemical_formula_sum 'C41 H57 Li N2 O P2'
_chemical_formula_weight 662.77
_space_group_IT_number 61
_symmetry_cell_setting orthorhombic
_symmetry_space_group_name_Hall '-P 2ac 2ab'
_symmetry_space_group_name_H-M 'P b c a'
_cell_angle_alpha 90.00
_cell_angle_beta 90.00
_cell_angle_gamma 90.00
_cell_formula_units_Z 8
_cell_length_a 18.489(4)
_cell_length_b 18.933(4)
_cell_length_c 22.152(4)
_cell_measurement_temperature 123(2)
_cell_volume 7754(3)
_diffrn_ambient_temperature 123(2)
_exptl_crystal_density_diffrn 1.135
_cod_database_code 4060443

loop_
_symmetry_equiv_pos_as_xyz
'x, y, z'
'-x+1/2, -y, z+1/2'
'-x, y+1/2, -z+1/2'
'x+1/2, -y+1/2, -z'
'-x, -y, -z'
'x-1/2, y, -z-1/2'
'x, -y-1/2, z-1/2'
'-x-1/2, y-1/2, z'

loop_
_atom_site_label
_atom_site_type_symbol
_atom_site_fract_x
_atom_site_fract_y
_atom_site_fract_z
_atom_site_U_iso_or_equiv
_atom_site_adp_type
_atom_site_occupancy
_atom_site_symmetry_multiplicity
_atom_site_calc_flag
_atom_site_refinement_flags
_atom_site_disorder_assembly
_atom_site_disorder_group
P1 P 0.24276(3) 0.20789(3) 0.32321(2) 0.01957(13) Uani 1 1 d . . .
P2 P 0.18233(3) 0.16815(3) 0.40379(2) 0.01783(12) Uani 1 1 d . . .
N1 N 0.32096(9) 0.16706(9) 0.33633(7) 0.0209(4) Uani 1 1 d . . .
N2 N 0.21088(9) 0.09005(9) 0.41931(7) 0.0199(4) Uani 1 1 d . . .
Li1 Li 0.30424(19) 0.07656(19) 0.37771(16) 0.0269(8) Uani 1 1 d . . .
O1 O 0.35184(8) -0.01147(8) 0.36151(6) 0.0273(3) Uani 1 1 d . . .
C1 C 0.08505(11) 0.17301(11) 0.39306(10) 0.0247(4) Uani 1 1 d . . .
H1A H 0.0713 0.1446 0.3579 0.037 Uiso 1 1 calc R . .
H1B H 0.0708 0.2223 0.3864 0.037 Uiso 1 1 calc R . .
H1C H 0.0605 0.1548 0.4291 0.037 Uiso 1 1 calc R . .
C2 C 0.19286(11) 0.15160(11) 0.26919(9) 0.0220(4) Uani 1 1 d . . .
C3 C 0.12587(11) 0.17483(12) 0.24723(9) 0.0261(4) Uani 1 1 d . . .
H3 H 0.1068 0.2187 0.2607 0.031 Uiso 1 1 calc R . .
C4 C 0.08692(12) 0.13467(12) 0.20610(10) 0.0290(5) Uani 1 1 d . . .
H4 H 0.0411 0.1506 0.1922 0.035 Uiso 1 1 calc R . .
C5 C 0.11481(12) 0.07163(13) 0.18549(10) 0.0317(5) Uani 1 1 d . . .
H5 H 0.0883 0.0441 0.1573 0.038 Uiso 1 1 calc R . .
C6 C 0.18163(13) 0.04834(13) 0.20591(10) 0.0324(5) Uani 1 1 d . . .
H6 H 0.2010 0.0051 0.1914 0.039 Uiso 1 1 calc R . .
C7 C 0.22022(12) 0.08826(12) 0.24754(9) 0.0270(5) Uani 1 1 d . . .
H7 H 0.2659 0.0720 0.2614 0.032 Uiso 1 1 calc R . .
C8 C 0.19654(10) 0.23433(10) 0.46291(9) 0.0207(4) Uani 1 1 d . . .
C9 C 0.15428(11) 0.23286(11) 0.51504(9) 0.0258(4) Uani 1 1 d . . .
H9 H 0.1167 0.1989 0.5186 0.031 Uiso 1 1 calc R . .
C10 C 0.16629(13) 0.28025(12) 0.56174(10) 0.0309(5) Uani 1 1 d . . .
H10 H 0.1373 0.2785 0.5971 0.037 Uiso 1 1 calc R . .
C11 C 0.22081(12) 0.33015(12) 0.55663(10) 0.0318(5) Uani 1 1 d . . .
H11 H 0.2293 0.3626 0.5886 0.038 Uiso 1 1 calc R . .
C12 C 0.26287(12) 0.33279(12) 0.50497(10) 0.0309(5) Uani 1 1 d . . .
H12 H 0.2997 0.3675 0.5013 0.037 Uiso 1 1 calc R . .
C13 C 0.25132(11) 0.28479(11) 0.45837(9) 0.0246(4) Uani 1 1 d . . .
H13 H 0.2808 0.2864 0.4233 0.029 Uiso 1 1 calc R . .
C14 C 0.38299(10) 0.21094(11) 0.33259(9) 0.0203(4) Uani 1 1 d . . .
C15 C 0.40510(11) 0.24260(11) 0.27759(9) 0.0247(4) Uani 1 1 d . . .
C16 C 0.46621(12) 0.28578(12) 0.27684(11) 0.0315(5) Uani 1 1 d . . .
H16 H 0.4806 0.3071 0.2399 0.038 Uiso 1 1 calc R . .
C17 C 0.50617(12) 0.29828(12) 0.32810(11) 0.0326(5) Uani 1 1 d . . .
H17 H 0.5469 0.3288 0.3268 0.039 Uiso 1 1 calc R . .
C18 C 0.48642(11) 0.26595(12) 0.38135(10) 0.0280(5) Uani 1 1 d . . .
H18 H 0.5144 0.2741 0.4167 0.034 Uiso 1 1 calc R . .
C19 C 0.42623(10) 0.22141(11) 0.38465(9) 0.0221(4) Uani 1 1 d . . .
C20 C 0.36662(13) 0.22590(13) 0.21853(9) 0.0322(5) Uani 1 1 d . . .
H20 H 0.3141 0.2182 0.2271 0.039 Uiso 1 1 calc R . .
C21 C 0.39710(17) 0.16020(18) 0.19059(15) 0.0641(9) Uani 1 1 d . . .
H21A H 0.4480 0.1680 0.1801 0.096 Uiso 1 1 calc R . .
H21B H 0.3697 0.1485 0.1541 0.096 Uiso 1 1 calc R . .
H21C H 0.3936 0.1211 0.2194 0.096 Uiso 1 1 calc R . .
C22 C 0.3740(3) 0.2853(2) 0.17182(15) 0.0915(14) Uani 1 1 d . . .
H22A H 0.4253 0.2931 0.1629 0.137 Uiso 1 1 calc R . .
H22B H 0.3529 0.3288 0.1880 0.137 Uiso 1 1 calc R . .
H22C H 0.3486 0.2719 0.1347 0.137 Uiso 1 1 calc R . .
C23 C 0.41194(11) 0.18132(12) 0.44299(9) 0.0261(5) Uani 1 1 d . . .
H23 H 0.3594 0.1688 0.4441 0.031 Uiso 1 1 calc R . .
C24 C 0.42959(14) 0.22228(15) 0.50053(10) 0.0404(6) Uani 1 1 d . . .
H24A H 0.4821 0.2279 0.5040 0.061 Uiso 1 1 calc R . .
H24B H 0.4113 0.1963 0.5356 0.061 Uiso 1 1 calc R . .
H24C H 0.4066 0.2689 0.4989 0.061 Uiso 1 1 calc R . .
C25 C 0.45556(12) 0.11211(12) 0.44169(10) 0.0321(5) Uani 1 1 d . . .
H25A H 0.4425 0.0849 0.4056 0.048 Uiso 1 1 calc R . .
H25B H 0.4446 0.0843 0.4779 0.048 Uiso 1 1 calc R . .
H25C H 0.5074 0.1230 0.4407 0.048 Uiso 1 1 calc R . .
C26 C 0.16753(11) 0.04203(10) 0.45391(9) 0.0214(4) Uani 1 1 d . . .
C27 C 0.17607(11) 0.03771(11) 0.51752(9) 0.0250(4) Uani 1 1 d . . .
C28 C 0.13302(12) -0.00979(12) 0.54989(10) 0.0319(5) Uani 1 1 d . . .
H28 H 0.1382 -0.0125 0.5925 0.038 Uiso 1 1 calc R . .
C29 C 0.08344(12) -0.05260(12) 0.52172(11) 0.0342(5) Uani 1 1 d . . .
H29 H 0.0540 -0.0836 0.5448 0.041 Uiso 1 1 calc R . .
C30 C 0.07674(12) -0.05031(12) 0.45996(11) 0.0319(5) Uani 1 1 d . . .
H30 H 0.0433 -0.0810 0.4406 0.038 Uiso 1 1 calc R . .
C31 C 0.11818(11) -0.00363(11) 0.42485(10) 0.0238(4) Uani 1 1 d . . .
C32 C 0.11138(12) -0.00662(11) 0.35667(10) 0.0272(5) Uani 1 1 d . . .
H32 H 0.1355 0.0364 0.3398 0.033 Uiso 1 1 calc R . .
C33 C 0.15189(13) -0.07166(13) 0.33241(11) 0.0358(5) Uani 1 1 d . . .
H33A H 0.2032 -0.0681 0.3430 0.054 Uiso 1 1 calc R . .
H33B H 0.1469 -0.0737 0.2884 0.054 Uiso 1 1 calc R . .
H33C H 0.1314 -0.1145 0.3503 0.054 Uiso 1 1 calc R . .
C34 C 0.03267(13) -0.00675(13) 0.33437(11) 0.0356(5) Uani 1 1 d . . .
H34A H 0.0088 -0.0503 0.3475 0.053 Uiso 1 1 calc R . .
H34B H 0.0320 -0.0041 0.2902 0.053 Uiso 1 1 calc R . .
H34C H 0.0071 0.0341 0.3512 0.053 Uiso 1 1 calc R . .
C35 C 0.23393(12) 0.08032(12) 0.54958(9) 0.0297(5) Uani 1 1 d . . .
H35 H 0.2419 0.1245 0.5257 0.036 Uiso 1 1 calc R . .
C36 C 0.21165(16) 0.10218(16) 0.61347(11) 0.0456(7) Uani 1 1 d . . .
H36A H 0.1645 0.1257 0.6121 0.068 Uiso 1 1 calc R . .
H36B H 0.2478 0.1347 0.6301 0.068 Uiso 1 1 calc R . .
H36C H 0.2084 0.0602 0.6392 0.068 Uiso 1 1 calc R . .
C37 C 0.30578(13) 0.03921(13) 0.55045(11) 0.0360(5) Uani 1 1 d . . .
H37A H 0.2990 -0.0057 0.5718 0.054 Uiso 1 1 calc R . .
H37B H 0.3427 0.0673 0.5712 0.054 Uiso 1 1 calc R . .
H37C H 0.3214 0.0299 0.5089 0.054 Uiso 1 1 calc R . .
C38 C 0.39884(13) -0.01914(14) 0.31044(11) 0.0372(6) Uani 1 1 d . . .
H38A H 0.4463 -0.0372 0.3243 0.045 Uiso 1 1 calc R . .
H38B H 0.4069 0.0278 0.2920 0.045 Uiso 1 1 calc R . .
C39 C 0.36902(17) -0.06845(18) 0.26336(13) 0.0594(8) Uani 1 1 d . . .
H39A H 0.3691 -0.1168 0.2791 0.089 Uiso 1 1 calc R . .
H39B H 0.3992 -0.0661 0.2270 0.089 Uiso 1 1 calc R . .
H39C H 0.3194 -0.0545 0.2533 0.089 Uiso 1 1 calc R . .
C40 C 0.34282(13) -0.07431(12) 0.39788(11) 0.0345(5) Uani 1 1 d . . .
H40A H 0.3275 -0.1137 0.3714 0.041 Uiso 1 1 calc R . .
H40B H 0.3037 -0.0660 0.4275 0.041 Uiso 1 1 calc R . .
C41 C 0.40987(16) -0.09595(16) 0.43109(15) 0.0562(8) Uani 1 1 d . . .
H41A H 0.4466 -0.1116 0.4021 0.084 Uiso 1 1 calc R . .
H41B H 0.3984 -0.1348 0.4588 0.084 Uiso 1 1 calc R . .
H41C H 0.4285 -0.0557 0.4541 0.084 Uiso 1 1 calc R . .

loop_
_atom_site_aniso_label
_atom_site_aniso_U_11
_atom_site_aniso_U_22
_atom_site_aniso_U_33
_atom_site_aniso_U_23
_atom_site_aniso_U_13
_atom_site_aniso_U_12
P1 0.0185(3) 0.0211(3) 0.0191(2) 0.00137(19) -0.0008(2) 0.0016(2)
P2 0.0162(2) 0.0181(2) 0.0191(2) -0.00122(19) 0.0003(2) 0.00015(19)
N1 0.0168(8) 0.0230(9) 0.0230(8) 0.0009(7) -0.0011(7) 0.0008(7)
N2 0.0200(8) 0.0198(9) 0.0198(8) 0.0001(6) 0.0010(7) -0.0006(7)
Li1 0.0259(18) 0.0237(19) 0.0310(18) 0.0022(15) 0.0015(15) 0.0039(15)
O1 0.0303(8) 0.0243(8) 0.0275(8) 0.0019(6) 0.0037(7) 0.0053(6)
C1 0.0183(10) 0.0269(11) 0.0289(11) -0.0017(9) -0.0005(8) 0.0002(8)
C2 0.0211(10) 0.0268(11) 0.0180(9) 0.0023(8) 0.0003(8) 0.0006(8)
C3 0.0253(11) 0.0285(11) 0.0246(10) 0.0006(9) -0.0031(9) 0.0041(9)
C4 0.0246(11) 0.0378(13) 0.0246(11) 0.0015(9) -0.0046(9) 0.0020(9)
C5 0.0320(12) 0.0406(13) 0.0225(10) -0.0051(9) -0.0058(9) -0.0026(10)
C6 0.0364(13) 0.0364(13) 0.0245(11) -0.0097(9) 0.0003(10) 0.0048(10)
C7 0.0254(11) 0.0346(12) 0.0209(10) -0.0032(9) -0.0015(9) 0.0069(9)
C8 0.0189(9) 0.0187(10) 0.0246(10) -0.0024(8) -0.0003(8) 0.0022(8)
C9 0.0239(10) 0.0255(11) 0.0280(11) -0.0026(9) 0.0026(9) -0.0006(9)
C10 0.0340(12) 0.0322(12) 0.0267(11) -0.0074(9) 0.0045(10) 0.0037(10)
C11 0.0321(12) 0.0301(12) 0.0332(12) -0.0137(10) -0.0021(10) 0.0014(10)
C12 0.0281(11) 0.0260(12) 0.0386(12) -0.0071(9) -0.0003(10) -0.0051(9)
C13 0.0213(10) 0.0232(11) 0.0291(10) -0.0030(8) 0.0025(9) -0.0011(8)
C14 0.0160(9) 0.0203(10) 0.0247(10) -0.0004(8) 0.0019(8) 0.0036(8)
C15 0.0208(10) 0.0275(11) 0.0259(10) 0.0038(9) 0.0042(8) 0.0080(9)
C16 0.0257(11) 0.0295(12) 0.0392(12) 0.0115(10) 0.0116(10) 0.0066(9)
C17 0.0194(10) 0.0246(12) 0.0539(15) 0.0030(10) 0.0042(11) -0.0004(9)
C18 0.0191(10) 0.0262(11) 0.0387(12) -0.0070(9) -0.0028(9) 0.0005(9)
C19 0.0175(9) 0.0226(11) 0.0261(10) -0.0036(8) 0.0013(8) 0.0039(8)
C20 0.0309(12) 0.0432(14) 0.0226(11) 0.0058(10) 0.0054(9) 0.0085(10)
C21 0.0528(18) 0.075(2) 0.065(2) -0.0313(17) -0.0131(16) 0.0201(17)
C22 0.151(4) 0.071(3) 0.053(2) 0.0208(18) -0.040(2) -0.003(3)
C23 0.0220(10) 0.0350(12) 0.0212(10) -0.0002(9) -0.0021(8) 0.0014(9)
C24 0.0388(14) 0.0552(17) 0.0271(12) -0.0075(11) -0.0065(10) 0.0067(12)
C25 0.0309(12) 0.0343(13) 0.0310(11) 0.0045(10) -0.0057(10) -0.0003(10)
C26 0.0217(10) 0.0180(10) 0.0245(10) 0.0004(8) 0.0040(8) 0.0034(8)
C27 0.0255(11) 0.0246(11) 0.0250(10) 0.0017(8) 0.0048(9) 0.0076(9)
C28 0.0327(12) 0.0332(13) 0.0299(11) 0.0092(9) 0.0119(10) 0.0090(10)
C29 0.0264(11) 0.0285(12) 0.0476(14) 0.0116(10) 0.0124(11) 0.0037(9)
C30 0.0213(11) 0.0253(12) 0.0489(14) 0.0064(10) 0.0026(10) -0.0003(9)
C31 0.0200(10) 0.0188(10) 0.0326(11) 0.0004(8) 0.0010(9) 0.0026(8)
C32 0.0261(11) 0.0229(11) 0.0325(11) -0.0035(9) -0.0036(9) -0.0045(9)
C33 0.0328(12) 0.0324(13) 0.0421(13) -0.0102(11) -0.0044(11) 0.0007(10)
C34 0.0306(12) 0.0316(13) 0.0447(14) -0.0026(10) -0.0080(11) -0.0021(10)
C35 0.0368(12) 0.0320(12) 0.0202(10) 0.0006(9) -0.0016(9) 0.0040(10)
C36 0.0555(17) 0.0566(18) 0.0245(12) -0.0059(11) -0.0025(12) 0.0080(14)
C37 0.0368(13) 0.0396(14) 0.0317(12) 0.0046(10) -0.0053(10) 0.0004(11)
C38 0.0339(13) 0.0420(14) 0.0357(13) -0.0012(11) 0.0088(11) 0.0077(11)
C39 0.0582(19) 0.077(2) 0.0433(16) -0.0203(15) 0.0078(14) 0.0070(17)
C40 0.0426(14) 0.0251(12) 0.0360(12) 0.0047(10) -0.0036(11) 0.0014(10)
C41 0.0543(18) 0.0436(17) 0.071(2) 0.0170(15) -0.0206(16) -0.0005(14)

loop_
_geom_bond_atom_site_label_1
_geom_bond_atom_site_label_2
_geom_bond_distance
_geom_bond_site_symmetry_2
_geom_bond_publ_flag
P1 N1 1.6650(17) . ?
P1 C2 1.849(2) . ?
P1 P2 2.2365(8) . ?
P2 N2 1.6073(17) . ?
P2 C1 1.817(2) . ?
P2 C8 1.831(2) . ?
N1 C14 1.419(3) . ?
N1 Li1 1.968(4) . ?
N2 C26 1.434(3) . ?
N2 Li1 1.973(4) . ?
Li1 O1 1.919(4) . ?
O1 C38 1.434(3) . ?
O1 C40 1.446(3) . ?
C2 C7 1.387(3) . ?
C2 C3 1.401(3) . ?
C3 C4 1.388(3) . ?
C4 C5 1.378(3) . ?
C5 C6 1.388(3) . ?
C6 C7 1.390(3) . ?
C8 C9 1.394(3) . ?
C8 C13 1.396(3) . ?
C9 C10 1.387(3) . ?
C10 C11 1.386(3) . ?
C11 C12 1.385(3) . ?
C12 C13 1.392(3) . ?
C14 C19 1.417(3) . ?
C14 C15 1.418(3) . ?
C15 C16 1.395(3) . ?
C15 C20 1.522(3) . ?
C16 C17 1.375(3) . ?
C17 C18 1.378(3) . ?
C18 C19 1.398(3) . ?
C19 C23 1.522(3) . ?
C20 C21 1.499(4) . ?
C20 C22 1.534(4) . ?
C23 C24 1.527(3) . ?
C23 C25 1.539(3) . ?
C26 C31 1.412(3) . ?
C26 C27 1.420(3) . ?
C27 C28 1.399(3) . ?
C27 C35 1.516(3) . ?
C28 C29 1.374(3) . ?
C29 C30 1.374(3) . ?
C30 C31 1.405(3) . ?
C31 C32 1.517(3) . ?
C32 C34 1.537(3) . ?
C32 C33 1.538(3) . ?
C35 C36 1.531(3) . ?
C35 C37 1.540(3) . ?
C38 C39 1.504(4) . ?
C40 C41 1.499(3) . ?
